data_2101940
loop_
_publ_author_name
'Verdonk, M. L.'
'Voogd, J. W.'
'Kanters, J. A.'
'Kroon, J.'
'den Besten, R.'
'Brandsma, L.'
'Leysen, D.'
'Kelder, J.'

_publ_section_title
;
 Structure and Serotonin 5-HT~2C~ Receptor Activity of <i>ortho</i>-
 and <i>meta</i>-Substituted Phenylpiperazines
;
_journal_issue 6
_journal_name_full 'Acta Crystallographica Section B'
_journal_page_first 976
_journal_page_last 983
_journal_paper_doi 10.1107/S0108768197009142
_journal_volume 53
_journal_year 1997
_chemical_formula_moiety 'C11 H17 N2 O1 1+, C6 H2 N3 O7 1-'
_chemical_formula_sum 'C17 H19 N5 O8'
_chemical_formula_weight 421.37
_chemical_name_systematic
;
1-(2-methoxyphenyl)piperazine picrate
;
_space_group_IT_number 2
_symmetry_cell_setting triclinic
_symmetry_space_group_name_Hall '-P 1'
_symmetry_space_group_name_H-M 'P -1'
_audit_creation_method SHELXL
_cell_angle_alpha 77.563(5)
_cell_angle_beta 81.341(5)
_cell_angle_gamma 81.080(5)
_cell_formula_units_Z 2
_cell_length_a 9.4085(6)
_cell_length_b 9.8700(6)
_cell_length_c 10.9433(7)
_cell_measurement_reflns_used 25
_cell_measurement_temperature 293(2)
_cell_measurement_theta_max 17.76
_cell_measurement_theta_min 9.20
_cell_volume 973.11(11)
_computing_cell_refinement 'SET4 (De Boer & Duisenberg, 1984)'
_computing_data_reduction 'HELENA (Spek, 1990a)'
_computing_molecular_graphics 'PLUTON (Spek, 1991)'
_computing_publication_material 'PLATON (Spek, 1990b)'
_computing_structure_refinement 'SHELXL-93 (Sheldrick, 1993)'
_computing_structure_solution 'SHELXS-86 (Sheldrick, 1990)'
_diffrn_ambient_temperature 293(2)
_diffrn_measurement_device 'Enraf-Nonius CAD4 diffractometer'
_diffrn_measurement_method '\w/2\q with \D\w=0.61+0.35tan\q'
_diffrn_radiation_monochromator graphite
_diffrn_radiation_source 'fine-focus sealed tube'
_diffrn_radiation_type MoK\a
_diffrn_radiation_wavelength 0.71073
_diffrn_reflns_av_R_equivalents 0.0246
_diffrn_reflns_av_sigmaI/netI 0.0408
_diffrn_reflns_limit_h_max 12
_diffrn_reflns_limit_h_min -12
_diffrn_reflns_limit_k_max 12
_diffrn_reflns_limit_k_min -12
_diffrn_reflns_limit_l_max 14
_diffrn_reflns_limit_l_min -14
_diffrn_reflns_number 9425
_diffrn_reflns_theta_max 27.47
_diffrn_reflns_theta_min 1.92
_diffrn_standards_decay_% 3
_diffrn_standards_number 3
_exptl_absorpt_coefficient_mu 0.12
_exptl_absorpt_correction_type none
_exptl_crystal_colour yellow
_exptl_crystal_density_diffrn 1.438
_exptl_crystal_description 'block shaped'
_exptl_crystal_F_000 440
_exptl_crystal_size_max 0.30
_exptl_crystal_size_mid 0.25
_exptl_crystal_size_min 0.20
_refine_diff_density_max 0.515
_refine_diff_density_min -0.309
_refine_ls_extinction_method none
_refine_ls_goodness_of_fit_all 1.089
_refine_ls_goodness_of_fit_obs 1.233
_refine_ls_hydrogen_treatment 'see text'
_refine_ls_matrix_type full
_refine_ls_number_parameters 272
_refine_ls_number_reflns 4443
_refine_ls_number_restraints 0
_refine_ls_restrained_S_all 1.089
_refine_ls_restrained_S_obs 1.233
_refine_ls_R_factor_all 0.0992
_refine_ls_R_factor_obs 0.0620
_refine_ls_shift/esd_max <0.001
_refine_ls_shift/esd_mean 0.000
_refine_ls_structure_factor_coef Fsqd
_refine_ls_weighting_details 'w = 1/[\s^2^(Fo^2^)+(0.1021P)^2^+0.0709P] where P=(Fo^2^+2Fc^2^)/3'
_refine_ls_weighting_scheme calc
_refine_ls_wR_factor_all 0.1903
_refine_ls_wR_factor_obs 0.1718
_reflns_number_observed 2890
_reflns_number_total 4443
_reflns_observed_criterion >2sigma(I)
_cod_data_source_file ha0157.cif
_cod_data_source_block oMPP
_cod_depositor_comments
;
The following automatic conversions were performed:

'_refine_ls_weighting_scheme' value 'w =
1/[\s^2^(Fo^2^)+(0.1021P)^2^+0.0709P] where P=(Fo^2^+2Fc^2^)/3' was
changed to 'calc'. New tag '_refine_ls_weighting_details' was
created. The value of the new tag was set to 'w =
1/[\s^2^(Fo^2^)+(0.1021P)^2^+0.0709P] where P=(Fo^2^+2Fc^2^)/3'.

Automatic conversion script
Id: cif_fix_values 3143 2015-03-26 13:38:13Z robertas 
;
_cod_database_code 2101940

loop_
_symmetry_equiv_pos_as_xyz
'x, y, z'
'-x, -y, -z'

loop_
_atom_site_aniso_label
_atom_site_aniso_U_11
_atom_site_aniso_U_22
_atom_site_aniso_U_33
_atom_site_aniso_U_12
_atom_site_aniso_U_13
_atom_site_aniso_U_23
N1 0.0385(10) 0.0526(11) 0.0422(9) -0.0031(8) -0.0062(8) -0.0095(8)
N2 0.0582(12) 0.0479(10) 0.0442(9) -0.0190(9) 0.0015(9) -0.0163(8)
O2 0.0615(12) 0.0685(12) 0.0841(13) -0.0127(10) 0.0157(10) -0.0320(10)
C1 0.0327(11) 0.0621(14) 0.0444(11) -0.0052(10) -0.0114(9) -0.0065(10)
C2 0.0403(13) 0.074(2) 0.0517(13) -0.0081(12) -0.0060(10) -0.0171(12)
C3 0.0446(15) 0.101(2) 0.063(2) -0.0101(15) 0.0028(12) -0.030(2)
C4 0.0428(15) 0.123(3) 0.057(2) -0.015(2) 0.0058(12) -0.010(2)
C5 0.0420(15) 0.089(2) 0.078(2) -0.0224(14) -0.0066(13) 0.012(2)
C6 0.0401(13) 0.071(2) 0.0624(14) -0.0099(12) -0.0091(11) -0.0041(12)
C7 0.0486(14) 0.0491(13) 0.0484(12) -0.0025(10) -0.0111(10) -0.0082(10)
C8 0.0466(14) 0.0568(14) 0.0546(13) -0.0020(11) -0.0061(11) -0.0196(11)
C9 0.072(2) 0.0442(13) 0.0500(12) -0.0098(12) -0.0007(12) -0.0100(10)
C10 0.0550(14) 0.0520(13) 0.0495(12) 0.0008(11) -0.0125(11) -0.0066(10)
C21 0.063(2) 0.087(2) 0.123(3) -0.012(2) 0.009(2) -0.054(2)
C1' 0.0330(11) 0.0399(11) 0.0468(11) -0.0049(9) -0.0078(9) -0.0104(8)
O1' 0.0614(11) 0.0537(10) 0.0535(9) -0.0143(8) -0.0032(8) -0.0211(7)
C2' 0.0332(11) 0.0351(10) 0.0483(11) -0.0065(8) -0.0096(9) -0.0056(8)
N2' 0.0494(11) 0.0390(10) 0.0542(11) -0.0080(8) -0.0074(9) -0.0074(8)
O21' 0.099(2) 0.0582(11) 0.0565(10) -0.0339(11) 0.0047(10) -0.0037(8)
O22' 0.151(2) 0.0397(10) 0.0817(13) -0.0214(12) 0.0147(14) -0.0171(9)
C3' 0.0367(11) 0.0444(12) 0.0439(11) -0.0034(9) -0.0112(9) -0.0077(9)
C4' 0.0348(11) 0.0446(12) 0.0535(12) -0.0039(9) -0.0128(9) -0.0170(10)
N4' 0.0505(12) 0.0543(12) 0.0656(13) -0.0044(9) -0.0170(10) -0.0249(10)
O41' 0.107(2) 0.0685(12) 0.0552(11) -0.0020(11) -0.0127(11) -0.0250(9)
O42' 0.0877(15) 0.0506(11) 0.0899(13) -0.0146(10) -0.0154(11) -0.0315(10)
C5' 0.0378(12) 0.0359(11) 0.0633(13) -0.0053(9) -0.0117(10) -0.0109(9)
C6' 0.0403(12) 0.0401(11) 0.0493(11) -0.0075(9) -0.0061(9) -0.0054(9)
N6' 0.083(2) 0.0418(11) 0.0554(12) -0.0093(11) 0.0007(12) -0.0066(9)
O61' 0.187(3) 0.096(2) 0.093(2) 0.023(2) 0.063(2) 0.0089(14)
O62' 0.141(2) 0.0726(15) 0.0776(14) 0.0151(15) -0.0192(15) 0.0140(11)

loop_
_atom_site_label
_atom_site_fract_x
_atom_site_fract_y
_atom_site_fract_z
_atom_site_U_iso_or_equiv
_atom_site_thermal_displace_type
_atom_site_calc_flag
_atom_site_refinement_flags
_atom_site_occupancy
_atom_site_type_symbol
N1 0.2856(2) 0.3898(2) 1.0437(2) 0.0445(4) Uani d . 1 N
N2 0.4462(2) 0.3887(2) 0.8007(2) 0.0485(5) Uani d . 1 N
H21 0.3969(2) 0.3400(2) 0.7645(2) 0.071(2) Uiso calc R 1 H
H22 0.5230(2) 0.4144(2) 0.7456(2) 0.071(2) Uiso calc R 1 H
O2 0.1772(2) 0.6062(2) 1.1567(2) 0.0709(6) Uani d . 1 O
C1 0.1779(2) 0.3701(3) 1.1500(2) 0.0464(5) Uani d . 1 C
C2 0.1231(3) 0.4844(3) 1.2093(2) 0.0544(6) Uani d . 1 C
C3 0.0215(3) 0.4675(4) 1.3148(3) 0.0683(8) Uani d . 1 C
H3 -0.0162(3) 0.5435(4) 1.3523(3) 0.071(2) Uiso calc R 1 H
C4 -0.0242(3) 0.3388(4) 1.3648(3) 0.0762(9) Uani d . 1 C
H4 -0.0910(3) 0.3278(4) 1.4370(3) 0.071(2) Uiso calc R 1 H
C5 0.0278(3) 0.2280(4) 1.3089(3) 0.0724(8) Uani d . 1 C
H5 -0.0035(3) 0.1413(4) 1.3431(3) 0.071(2) Uiso calc R 1 H
C6 0.1276(3) 0.2428(3) 1.2009(2) 0.0585(6) Uani d . 1 C
H6 0.1609(3) 0.1665(3) 1.1625(2) 0.071(2) Uiso calc R 1 H
C7 0.3717(3) 0.2622(2) 1.0128(2) 0.0488(5) Uani d . 1 C
H71 0.3117(3) 0.2100(2) 0.9802(2) 0.071(2) Uiso calc R 1 H
H72 0.4063(3) 0.2037(2) 1.0884(2) 0.071(2) Uiso calc R 1 H
C8 0.4978(3) 0.2982(3) 0.9165(2) 0.0519(6) Uani d . 1 C
H81 0.5602(3) 0.3466(3) 0.9506(2) 0.071(2) Uiso calc R 1 H
H82 0.5539(3) 0.2132(3) 0.8961(2) 0.071(2) Uiso calc R 1 H
C9 0.3508(3) 0.5160(3) 0.8297(2) 0.0558(6) Uani d . 1 C
H91 0.3117(3) 0.5689(3) 0.7539(2) 0.071(2) Uiso calc R 1 H
H92 0.4071(3) 0.5750(3) 0.8582(2) 0.071(2) Uiso calc R 1 H
C10 0.2284(3) 0.4760(3) 0.9301(2) 0.0529(6) Uani d . 1 C
H101 0.1701(3) 0.5598(3) 0.9510(2) 0.071(2) Uiso calc R 1 H
H102 0.1670(3) 0.4242(3) 0.8988(2) 0.071(2) Uiso calc R 1 H
C21 0.1077(4) 0.7317(3) 1.1932(4) 0.0877(11) Uani d . 1 C
H211 0.1584(4) 0.8083(3) 1.1482(4) 0.071(2) Uiso calc R 1 H
H212 0.1081(4) 0.7236(3) 1.2822(4) 0.071(2) Uiso calc R 1 H
H213 0.0095(4) 0.7483(3) 1.1740(4) 0.071(2) Uiso calc R 1 H
C1' 0.2908(2) 0.1567(2) 0.6477(2) 0.0393(5) Uani d . 1 C
O1' 0.2768(2) 0.2239(2) 0.73379(15) 0.0542(4) Uani d . 1 O
C2' 0.3278(2) 0.2089(2) 0.5151(2) 0.0386(5) Uani d . 1 C
N2' 0.3518(2) 0.3544(2) 0.4706(2) 0.0474(5) Uani d . 1 N
O21' 0.4060(2) 0.3889(2) 0.3625(2) 0.0713(6) Uani d . 1 O
O22' 0.3206(3) 0.4362(2) 0.5410(2) 0.0920(8) Uani d . 1 O
C3' 0.3471(2) 0.1276(2) 0.4252(2) 0.0413(5) Uani d . 1 C
H3' 0.3711(2) 0.1668(2) 0.3407(2) 0.071(2) Uiso calc R 1 H
C4' 0.3308(2) -0.0124(2) 0.4604(2) 0.0425(5) Uani d . 1 C
N4' 0.3551(2) -0.0979(2) 0.3655(2) 0.0540(5) Uani d . 1 N
O41' 0.3830(3) -0.0418(2) 0.2548(2) 0.0757(6) Uani d . 1 O
O42' 0.3497(2) -0.2243(2) 0.4000(2) 0.0723(6) Uani d . 1 O
C5' 0.2981(2) -0.0738(2) 0.5864(2) 0.0448(5) Uani d . 1 C
H5' 0.2912(2) -0.1691(2) 0.6102(2) 0.071(2) Uiso calc R 1 H
C6' 0.2766(2) 0.0082(2) 0.6737(2) 0.0434(5) Uani d . 1 C
N6' 0.2436(3) -0.0585(2) 0.8057(2) 0.0615(6) Uani d . 1 N
O61' 0.1401(4) -0.0075(3) 0.8661(3) 0.1427(14) Uani d . 1 O
O62' 0.3131(3) -0.1667(3) 0.8441(2) 0.1038(9) Uani d . 1 O

loop_
_atom_type_symbol
_atom_type_description
_atom_type_scat_dispersion_real
_atom_type_scat_dispersion_imag
_atom_type_scat_source
C C 0.0020 0.0020 'International Tables Vol C Tables 4.2.6.8 and 6.1.1.4'
H H 0.0000 0.0000 'International Tables Vol C Tables 4.2.6.8 and 6.1.1.4'
N N 0.0040 0.0030 'International Tables Vol C Tables 4.2.6.8 and 6.1.1.4'
O O 0.0080 0.0060 'International Tables Vol C Tables 4.2.6.8 and 6.1.1.4'

loop_
_geom_angle_atom_site_label_1
_geom_angle_atom_site_label_2
_geom_angle_atom_site_label_3
_geom_angle
_geom_angle_publ_flag
C1 N1 C7 115.7(2) no
C1 N1 C10 113.2(2) no
C7 N1 C10 109.7(2) no
C8 N2 C9 111.3(2) no
C2 O2 C21 119.3(2) no
C6 C1 C2 118.2(2) no
C6 C1 N1 123.1(2) no
C2 C1 N1 118.6(2) no
O2 C2 C3 124.2(2) no
O2 C2 C1 115.9(2) no
C3 C2 C1 119.9(3) no
C4 C3 C2 120.5(3) no
C5 C4 C3 120.1(3) no
C4 C5 C6 120.6(3) no
C1 C6 C5 120.6(3) no
N1 C7 C8 110.1(2) no
N2 C8 C7 110.2(2) no
N2 C9 C10 110.5(2) no
N1 C10 C9 110.3(2) no
O1' C1' C2' 126.6(2) no
O1' C1' C6' 121.7(2) no
C2' C1' C6' 111.6(2) no
C3' C2' C1' 123.7(2) no
C3' C2' N2' 116.4(2) no
C1' C2' N2' 119.9(2) no
O22' N2' O21' 122.0(2) no
O22' N2' C2' 120.1(2) no
O21' N2' C2' 117.9(2) no
C2' C3' C4' 119.8(2) no
C3' C4' C5' 121.0(2) no
C3' C4' N4' 119.4(2) no
C5' C4' N4' 119.5(2) no
O41' N4' O42' 123.0(2) no
O41' N4' C4' 118.6(2) no
O42' N4' C4' 118.3(2) no
C6' C5' C4' 118.5(2) no
C5' C6' C1' 125.3(2) no
C5' C6' N6' 117.7(2) no
C1' C6' N6' 116.9(2) no
O62' N6' O61' 123.5(3) no
O62' N6' C6' 118.2(2) no
O61' N6' C6' 118.0(2) no

loop_
_geom_bond_atom_site_label_1
_geom_bond_atom_site_label_2
_geom_bond_distance
_geom_bond_publ_flag
N1 C1 1.424(3) no
N1 C7 1.463(3) no
N1 C10 1.470(3) no
N2 C8 1.484(3) no
N2 C9 1.491(3) no
O2 C2 1.356(3) no
O2 C21 1.416(3) no
C1 C6 1.384(3) no
C1 C2 1.412(3) no
C2 C3 1.381(3) no
C3 C4 1.377(4) no
C4 C5 1.357(5) no
C5 C6 1.391(4) no
C7 C8 1.496(3) no
C9 C10 1.504(3) no
C1' O1' 1.244(2) no
C1' C2' 1.441(3) no
C1' C6' 1.455(3) no
C2' C3' 1.374(3) no
C2' N2' 1.455(3) no
N2' O22' 1.208(2) no
N2' O21' 1.214(2) no
C3' C4' 1.378(3) no
C4' C5' 1.391(3) no
C4' N4' 1.446(3) no
N4' O41' 1.227(3) no
N4' O42' 1.229(3) no
C5' C6' 1.353(3) no
C6' N6' 1.461(3) no
N6' O62' 1.190(3) no
N6' O61' 1.198(3) no
